data_4036669
loop_
_publ_author_name
'Bharathiraja, Ganesan'
'Sathishkannan, Gopal'
'Punniyamurthy, Tharmalingam'

_publ_section_title
;
 Domino Synthesis of Tetrasubstituted Thiophenes from 1,3-Enynes with
 Mercaptoacetaldehyde.
;
_journal_issue 6
_journal_name_full 'The Journal of organic chemistry'
_journal_page_first 2670
_journal_page_last 2674
_journal_paper_doi 10.1021/acs.joc.6b00231
_journal_volume 81
_journal_year 2016
_chemical_formula_moiety 'C18 H12 Cl N O3 S'
_chemical_formula_sum 'C18 H12 Cl N O3 S'
_chemical_formula_weight 357.80
_space_group_IT_number 56
_space_group_name_Hall '-P 2ab 2ac'
_space_group_name_H-M_alt 'P c c n'
_symmetry_cell_setting orthorhombic
_symmetry_space_group_name_H-M 'P c c n'
_atom_sites_solution_hydrogens geom
_atom_sites_solution_primary direct
_atom_sites_solution_secondary difmap
_audit_creation_method SHELXL-97
_cell_angle_alpha 90.00
_cell_angle_beta 90.00
_cell_angle_gamma 90.00
_cell_formula_units_Z 8
_cell_length_a 18.0157(6)
_cell_length_b 24.8696(8)
_cell_length_c 7.5007(3)
_cell_measurement_reflns_used 43580
_cell_measurement_temperature 296(2)
_cell_measurement_theta_max 15.67
_cell_measurement_theta_min 2.83
_cell_volume 3360.6(2)
_computing_cell_refinement 'Bruker SMART'
_computing_data_collection 'Bruker SMART'
_computing_data_reduction 'Bruker SMART'
_computing_molecular_graphics 'Bruker SHELXTL'
_computing_publication_material 'Bruker SHELXTL'
_computing_structure_refinement 'SHELXL-97 (Sheldrick, 1997)'
_computing_structure_solution 'SHELXS-97 (Sheldrick, 1990)'
_diffrn_ambient_temperature 296(2)
_diffrn_measured_fraction_theta_full 0.989
_diffrn_measured_fraction_theta_max 0.989
_diffrn_measurement_device_type 'CCD area detector'
_diffrn_measurement_method 'phi and omega scans'
_diffrn_radiation_monochromator graphite
_diffrn_radiation_source 'fine-focus sealed tube'
_diffrn_radiation_type MoK\a
_diffrn_radiation_wavelength 0.71073
_diffrn_reflns_av_R_equivalents 0.0378
_diffrn_reflns_av_sigmaI/netI 0.0289
_diffrn_reflns_limit_h_max 24
_diffrn_reflns_limit_h_min -22
_diffrn_reflns_limit_k_max 29
_diffrn_reflns_limit_k_min -33
_diffrn_reflns_limit_l_max 10
_diffrn_reflns_limit_l_min -10
_diffrn_reflns_number 39706
_diffrn_reflns_theta_full 28.52
_diffrn_reflns_theta_max 28.52
_diffrn_reflns_theta_min 1.40
_exptl_absorpt_coefficient_mu 0.367
_exptl_absorpt_correction_T_max 0.982
_exptl_absorpt_correction_T_min 0.972
_exptl_absorpt_correction_type multi-scan
_exptl_absorpt_process_details 'SADABS (Sheldrick, 1997)'
_exptl_crystal_colour colorless
_exptl_crystal_density_diffrn 1.414
_exptl_crystal_density_method 'not measured'
_exptl_crystal_description Needles
_exptl_crystal_F_000 1472
_exptl_crystal_size_max 0.25
_exptl_crystal_size_mid 0.21
_exptl_crystal_size_min 0.14
_refine_diff_density_max 0.149
_refine_diff_density_min -0.278
_refine_diff_density_rms 0.046
_refine_ls_extinction_method none
_refine_ls_goodness_of_fit_ref 1.058
_refine_ls_hydrogen_treatment constr
_refine_ls_matrix_type full
_refine_ls_number_parameters 217
_refine_ls_number_reflns 4214
_refine_ls_number_restraints 0
_refine_ls_restrained_S_all 1.058
_refine_ls_R_factor_all 0.0852
_refine_ls_R_factor_gt 0.0441
_refine_ls_shift/su_max 0.001
_refine_ls_shift/su_mean 0.000
_refine_ls_structure_factor_coef Fsqd
_refine_ls_weighting_details 'calc w=1/[\s^2^(Fo^2^)+(0.0567P)^2^+0.3283P] where P=(Fo^2^+2Fc^2^)/3'
_refine_ls_weighting_scheme calc
_refine_ls_wR_factor_gt 0.1093
_refine_ls_wR_factor_ref 0.1237
_reflns_number_gt 2594
_reflns_number_total 4214
_reflns_threshold_expression >2sigma(I)
_cod_data_source_file jo6b00231_si_001.cif
_cod_data_source_block GBR
_cod_depositor_comments
;
The following automatic conversions were performed:

data item '_symmetry_cell_setting' value 'Orthorhombic' was changed
to 'orthorhombic' in accordance with the
/home/saulius/struct/COD-crude-data/automatic-downloads/DataCite-retrospective/ACS/depositions/lib/dictionaries/cif_core.dic
dictionary named 'cif_core.dic' version 2.4.2 last updated on
2011-04-26.

Automatic conversion script
Id: cif_fix_values 6909 2019-04-08 15:41:33Z antanas 
;
_cod_database_code 4036669

loop_
_symmetry_equiv_pos_as_xyz
'x, y, z'
'-x+1/2, -y+1/2, z'
'-x, y+1/2, -z+1/2'
'x+1/2, -y, -z+1/2'
'-x, -y, -z'
'x-1/2, y-1/2, -z'
'x, -y-1/2, z-1/2'
'-x-1/2, y, z-1/2'

loop_
_atom_site_label
_atom_site_type_symbol
_atom_site_fract_x
_atom_site_fract_y
_atom_site_fract_z
_atom_site_U_iso_or_equiv
_atom_site_adp_type
_atom_site_occupancy
_atom_site_symmetry_multiplicity
_atom_site_calc_flag
_atom_site_refinement_flags
S1 S 0.16016(3) 0.410926(18) 1.07521(6) 0.05545(17) Uani 1 1 d .
C5 C 0.14202(10) 0.51755(7) 0.9789(2) 0.0506(4) Uani 1 1 d .
C6 C 0.19443(13) 0.55284(7) 0.9119(3) 0.0631(5) Uani 1 1 d .
H6 H 0.2292 0.5409 0.8292 0.076 Uiso 1 1 calc R
C10 C 0.09165(14) 0.53533(8) 1.1034(3) 0.0738(6) Uani 1 1 d .
H10 H 0.0571 0.5116 1.1514 0.089 Uiso 1 1 calc R
C7 C 0.19509(15) 0.60579(8) 0.9678(3) 0.0798(7) Uani 1 1 d .
H7 H 0.2302 0.6295 0.9220 0.096 Uiso 1 1 calc R
C8 C 0.14451(17) 0.62356(10) 1.0897(3) 0.0912(8) Uani 1 1 d .
H8 H 0.1453 0.6592 1.1271 0.109 Uiso 1 1 calc R
C9 C 0.09256(17) 0.58873(9) 1.1571(4) 0.0935(8) Uani 1 1 d .
H9 H 0.0578 0.6010 1.2391 0.112 Uiso 1 1 calc R
C1 C 0.15953(9) 0.36165(7) 0.9135(2) 0.0501(4) Uani 1 1 d .
C2 C 0.14798(9) 0.38167(6) 0.7444(2) 0.0456(4) Uani 1 1 d .
C4 C 0.14327(10) 0.46044(7) 0.9225(2) 0.0480(4) Uani 1 1 d .
C3 C 0.13856(9) 0.43840(6) 0.7553(2) 0.0458(4) Uani 1 1 d .
C12 C 0.14127(9) 0.34744(7) 0.5786(2) 0.0519(5) Uani 1 1 d .
H12A H 0.1689 0.3144 0.5959 0.062 Uiso 1 1 calc R
H12B H 0.1633 0.3665 0.4789 0.062 Uiso 1 1 calc R
C18 C 0.02833(11) 0.28799(7) 0.6043(3) 0.0605(5) Uani 1 1 d .
H18 H 0.0555 0.2661 0.6809 0.073 Uiso 1 1 calc R
C16 C -0.08430(10) 0.30709(8) 0.4522(3) 0.0593(5) Uani 1 1 d .
C13 C 0.06115(9) 0.33380(6) 0.5338(2) 0.0469(4) Uani 1 1 d .
C14 C 0.01871(11) 0.36590(8) 0.4229(2) 0.0589(5) Uani 1 1 d .
H14 H 0.0396 0.3968 0.3745 0.071 Uiso 1 1 calc R
C15 C -0.05419(11) 0.35295(8) 0.3824(3) 0.0653(5) Uani 1 1 d .
H15 H -0.0822 0.3751 0.3087 0.078 Uiso 1 1 calc R
C17 C -0.04397(11) 0.27430(8) 0.5626(3) 0.0659(6) Uani 1 1 d .
H17 H -0.0650 0.2432 0.6090 0.079 Uiso 1 1 calc R
N1 N 0.12409(10) 0.47234(6) 0.5996(2) 0.0585(4) Uani 1 1 d .
Cl1 Cl -0.17518(3) 0.28903(2) 0.39958(10) 0.0924(3) Uani 1 1 d .
C11 C 0.17214(10) 0.30633(8) 0.9717(3) 0.0627(5) Uani 1 1 d .
H11 H 0.1739 0.2793 0.8861 0.075 Uiso 1 1 calc R
O1 O 0.18037(9) 0.29423(5) 1.1276(2) 0.0793(5) Uani 1 1 d .
O3 O 0.16060(10) 0.46383(6) 0.4647(2) 0.0809(5) Uani 1 1 d .
O2 O 0.07666(10) 0.50712(6) 0.6135(2) 0.0871(5) Uani 1 1 d .

loop_
_atom_site_aniso_label
_atom_site_aniso_U_11
_atom_site_aniso_U_22
_atom_site_aniso_U_33
_atom_site_aniso_U_23
_atom_site_aniso_U_13
_atom_site_aniso_U_12
S1 0.0703(3) 0.0476(3) 0.0484(3) 0.0033(2) -0.0050(2) -0.0054(2)
C5 0.0643(11) 0.0432(10) 0.0444(10) -0.0043(8) -0.0066(9) 0.0006(8)
C6 0.0749(13) 0.0518(11) 0.0627(13) -0.0022(9) -0.0021(10) -0.0076(10)
C10 0.0897(16) 0.0625(13) 0.0693(14) -0.0095(11) 0.0147(12) -0.0016(11)
C7 0.1045(18) 0.0516(13) 0.0833(17) -0.0034(12) -0.0122(15) -0.0149(12)
C8 0.143(3) 0.0470(13) 0.0834(18) -0.0133(12) -0.0170(17) 0.0026(15)
C9 0.127(2) 0.0711(16) 0.0830(17) -0.0228(13) 0.0155(17) 0.0177(15)
C1 0.0502(10) 0.0407(9) 0.0594(12) 0.0010(8) -0.0036(9) -0.0035(7)
C2 0.0416(9) 0.0438(9) 0.0515(11) -0.0004(8) -0.0010(8) -0.0013(7)
C4 0.0495(10) 0.0440(10) 0.0506(11) -0.0005(8) -0.0012(8) -0.0012(8)
C3 0.0503(10) 0.0424(9) 0.0447(10) 0.0019(8) -0.0041(8) -0.0018(7)
C12 0.0501(10) 0.0471(10) 0.0585(12) -0.0090(8) 0.0019(9) -0.0014(8)
C18 0.0613(12) 0.0476(11) 0.0727(14) 0.0050(9) -0.0073(10) 0.0000(9)
C16 0.0438(10) 0.0553(11) 0.0788(14) -0.0128(10) 0.0017(10) -0.0017(8)
C13 0.0489(9) 0.0410(9) 0.0507(10) -0.0111(8) 0.0039(8) -0.0002(7)
C14 0.0622(12) 0.0501(11) 0.0644(12) 0.0046(9) -0.0058(10) -0.0081(9)
C15 0.0617(12) 0.0560(12) 0.0781(14) 0.0032(10) -0.0148(11) 0.0033(10)
C17 0.0600(12) 0.0531(11) 0.0846(15) 0.0054(10) 0.0005(11) -0.0106(9)
N1 0.0790(12) 0.0437(9) 0.0528(11) 0.0008(7) -0.0116(9) -0.0037(8)
Cl1 0.0480(3) 0.0823(4) 0.1471(7) -0.0158(4) -0.0073(3) -0.0055(3)
C11 0.0623(12) 0.0437(11) 0.0822(15) 0.0030(10) -0.0122(11) -0.0056(9)
O1 0.0926(12) 0.0580(9) 0.0872(12) 0.0239(8) -0.0229(9) -0.0119(7)
O3 0.1170(13) 0.0735(10) 0.0522(9) 0.0073(8) 0.0075(9) -0.0028(9)
O2 0.1105(13) 0.0692(10) 0.0817(11) 0.0065(8) -0.0198(9) 0.0313(10)

loop_
_atom_type_symbol
_atom_type_description
_atom_type_scat_dispersion_real
_atom_type_scat_dispersion_imag
_atom_type_scat_source
C C 0.0033 0.0016 'International Tables Vol C Tables 4.2.6.8 and 6.1.1.4'
H H 0.0000 0.0000 'International Tables Vol C Tables 4.2.6.8 and 6.1.1.4'
N N 0.0061 0.0033 'International Tables Vol C Tables 4.2.6.8 and 6.1.1.4'
O O 0.0106 0.0060 'International Tables Vol C Tables 4.2.6.8 and 6.1.1.4'
S S 0.1246 0.1234 'International Tables Vol C Tables 4.2.6.8 and 6.1.1.4'
Cl Cl 0.1484 0.1585 'International Tables Vol C Tables 4.2.6.8 and 6.1.1.4'

loop_
_geom_angle_atom_site_label_1
_geom_angle_atom_site_label_2
_geom_angle_atom_site_label_3
_geom_angle
C4 S1 C1 92.27(8)
C10 C5 C6 119.54(18)
C10 C5 C4 120.80(17)
C6 C5 C4 119.59(18)
C7 C6 C5 120.0(2)
C5 C10 C9 119.8(2)
C8 C7 C6 120.4(2)
C7 C8 C9 119.9(2)
C8 C9 C10 120.4(2)
C2 C1 C11 129.66(18)
C2 C1 S1 113.04(13)
C11 C1 S1 117.29(15)
C1 C2 C3 108.87(15)
C1 C2 C12 124.44(15)
C3 C2 C12 126.56(16)
C3 C4 C5 130.04(16)
C3 C4 S1 109.63(12)
C5 C4 S1 120.11(13)
C4 C3 C2 116.18(15)
C4 C3 N1 120.65(14)
C2 C3 N1 123.17(15)
C2 C12 C13 112.54(14)
C17 C18 C13 121.16(18)
C15 C16 C17 121.15(18)
C15 C16 Cl1 120.06(16)
C17 C16 Cl1 118.78(15)
C14 C13 C18 117.86(17)
C14 C13 C12 121.93(16)
C18 C13 C12 120.21(17)
C13 C14 C15 121.43(17)
C16 C15 C14 119.07(18)
C16 C17 C18 119.32(18)
O2 N1 O3 124.66(17)
O2 N1 C3 117.73(17)
O3 N1 C3 117.61(16)
O1 C11 C1 122.6(2)

loop_
_geom_bond_atom_site_label_1
_geom_bond_atom_site_label_2
_geom_bond_distance
S1 C4 1.7093(17)
S1 C1 1.7240(18)
C5 C10 1.375(3)
C5 C6 1.384(3)
C5 C4 1.482(2)
C6 C7 1.382(3)
C10 C9 1.388(3)
C7 C8 1.365(3)
C8 C9 1.371(3)
C1 C2 1.378(2)
C1 C11 1.461(3)
C2 C3 1.423(2)
C2 C12 1.512(2)
C4 C3 1.371(2)
C3 N1 1.464(2)
C12 C13 1.520(2)
C18 C17 1.382(3)
C18 C13 1.388(2)
C16 C15 1.367(3)
C16 C17 1.371(3)
C16 Cl1 1.7430(19)
C13 C14 1.383(2)
C14 C15 1.386(3)
N1 O2 1.220(2)
N1 O3 1.226(2)
C11 O1 1.217(2)
